data_4064608
loop_
_publ_author_name
'Bruce, Michael I.'
'Burgun, Alexandre'
'Gendron, Fr\'ed\'eric'
'Grelaud, Guillaume'
'Halet, Jean-Fran\,cois'
'Skelton, Brian W.'

_publ_section_title
;
 Oxidative Dimerization of Arylalkynyl--Ruthenium Complexes
;
_journal_issue 10
_journal_name_full Organometallics
_journal_page_first 2861
_journal_paper_doi 10.1021/om200213z
_journal_volume 30
_journal_year 2011
_chemical_formula_moiety 'C98 H79 P4 Ru2. F6 P'
_chemical_formula_sum 'C98 H79 F6 P5 Ru2'
_chemical_formula_weight 1727.6
_chemical_name_systematic
;
 ?
;
_space_group_IT_number 14
_symmetry_cell_setting monoclinic
_symmetry_space_group_name_Hall '-P 2yn'
_symmetry_space_group_name_H-M 'P 1 21/n 1'
_atom_sites_solution_hydrogens geom
_atom_sites_solution_primary direct
_atom_sites_solution_secondary difmap
_audit_creation_date 2008-05-14T20:23:59-00:00
_audit_creation_method 'WinGX routine CIF_UPDATE'
_cell_angle_alpha 90
_cell_angle_beta 110.096(3)
_cell_angle_gamma 90
_cell_formula_units_Z 4
_cell_length_a 16.8088(4)
_cell_length_b 25.8165(9)
_cell_length_c 19.2865(7)
_cell_measurement_reflns_used 7001
_cell_measurement_temperature 100(2)
_cell_measurement_theta_max 67.078
_cell_measurement_theta_min 2.7976
_cell_volume 7859.7(5)
_computing_cell_refinement
;
        CrysAlis RED, Oxford Diffraction Ltd.,
        Version 1.171.32.15 (release 10-01-2008 CrysAlis171 .NET)
        (compiled Jan 10 2008,16:37:18)
;
_computing_data_collection
;
        CrysAlis CCD, Oxford Diffraction Ltd.,
        Version 1.171.32.15 (release 10-01-2008 CrysAlis171 .NET)
        (compiled Jan 10 2008,16:37:18)
;
_computing_data_reduction
;
        CrysAlis RED, Oxford Diffraction Ltd.,
        Version 1.171.32.15 (release 10-01-2008 CrysAlis171 .NET)
        (compiled Jan 10 2008,16:37:18)
;
_computing_structure_refinement 'SHELXL-97 (Sheldrick, 1997)'
_diffrn_ambient_temperature 100(2)
_diffrn_detector_area_resol_mean 10.4738
_diffrn_measured_fraction_theta_full 0.988
_diffrn_measured_fraction_theta_max 0.988
_diffrn_measurement_device_type
;
 Oxford Diffraction Gemini diffractometer
;
_diffrn_measurement_method '\w scans'
_diffrn_orient_matrix_UB_11 0.0381718756
_diffrn_orient_matrix_UB_12 -0.0535182783
_diffrn_orient_matrix_UB_13 0.0284570198
_diffrn_orient_matrix_UB_21 -0.0632668646
_diffrn_orient_matrix_UB_22 -0.0257656678
_diffrn_orient_matrix_UB_23 -0.0691706757
_diffrn_orient_matrix_UB_31 0.0638642743
_diffrn_orient_matrix_UB_32 0.0063387619
_diffrn_orient_matrix_UB_33 -0.0405582553
_diffrn_radiation_monochromator graphite
_diffrn_radiation_type CuK\a
_diffrn_radiation_wavelength 1.54184
_diffrn_reflns_av_R_equivalents 0.1196
_diffrn_reflns_av_unetI/netI 0.0852
_diffrn_reflns_limit_h_max 20
_diffrn_reflns_limit_h_min -18
_diffrn_reflns_limit_k_max 30
_diffrn_reflns_limit_k_min -30
_diffrn_reflns_limit_l_max 23
_diffrn_reflns_limit_l_min -22
_diffrn_reflns_number 70345
_diffrn_reflns_theta_full 67.23
_diffrn_reflns_theta_max 67.23
_diffrn_reflns_theta_min 2.98
_exptl_absorpt_coefficient_mu 4.593
_exptl_absorpt_correction_T_max 1
_exptl_absorpt_correction_T_min 0.89847
_exptl_absorpt_correction_type multi-scan
_exptl_absorpt_process_details
;
        CrysAlis RED, Oxford Diffraction Ltd.,
        Version 1.171.32.15 (release 10-01-2008 CrysAlis171 .NET)
        (compiled Jan 10 2008,16:37:18)
        Empirical absorption correction using spherical harmonics,
 implemented in SCALE3 ABSPACK scaling algorithm.
;
_exptl_crystal_colour dark_red
_exptl_crystal_density_diffrn 1.46
_exptl_crystal_density_method 'not measured'
_exptl_crystal_description plate
_exptl_crystal_F_000 3536
_exptl_crystal_size_max 0.1
_exptl_crystal_size_mid 0.08
_exptl_crystal_size_min 0.015
_refine_diff_density_max 2.367
_refine_diff_density_min -0.639
_refine_diff_density_rms 0.126
_refine_ls_extinction_method none
_refine_ls_goodness_of_fit_ref 0.978
_refine_ls_hydrogen_treatment constr
_refine_ls_matrix_type full
_refine_ls_number_parameters 1000
_refine_ls_number_reflns 13920
_refine_ls_number_restraints 0
_refine_ls_restrained_S_all 0.978
_refine_ls_R_factor_all 0.0932
_refine_ls_R_factor_gt 0.0537
_refine_ls_shift/su_max 0.002
_refine_ls_shift/su_mean 0
_refine_ls_structure_factor_coef Fsqd
_refine_ls_weighting_details 'calc w=1/[\s^2^(Fo^2^)+(0.0828P)^2^+0.0000P] where P=(Fo^2^+2Fc^2^)/3'
_refine_ls_weighting_scheme calc
_refine_ls_wR_factor_gt 0.1319
_refine_ls_wR_factor_ref 0.1469
_reflns_number_gt 9094
_reflns_number_total 13920
_reflns_threshold_expression I>2sigma(I)
_cod_data_source_file om200213z_si_003.cif
_cod_data_source_block br1416a
_cod_original_cell_volume 7859.7(4)
_cod_database_code 4064608

loop_
_symmetry_equiv_pos_as_xyz
'x, y, z'
'-x+1/2, y+1/2, -z+1/2'
'-x, -y, -z'
'x-1/2, -y-1/2, z-1/2'

loop_
_atom_site_label
_atom_site_type_symbol
_atom_site_fract_x
_atom_site_fract_y
_atom_site_fract_z
_atom_site_U_iso_or_equiv
_atom_site_adp_type
_atom_site_occupancy
_atom_site_symmetry_multiplicity
_atom_site_calc_flag
_atom_site_refinement_flags
Ru1 Ru 0.79598(3) 0.165043(17) 0.82808(2) 0.02020(12) Uani 1 1 d .
Ru2 Ru 0.32628(3) 0.431770(17) 0.81694(2) 0.01940(12) Uani 1 1 d .
P1 P 0.71668(9) 0.10306(6) 0.75020(8) 0.0224(3) Uani 1 1 d .
C111 C 0.6121(4) 0.1179(2) 0.6818(3) 0.0258(13) Uani 1 1 d .
C112 C 0.6072(4) 0.1351(3) 0.6121(3) 0.0298(14) Uani 1 1 d .
H112 H 0.6573 0.137 0.5999 0.036 Uiso 1 1 calc R
C113 C 0.5303(4) 0.1494(3) 0.5600(4) 0.0377(16) Uani 1 1 d .
H113 H 0.5277 0.161 0.5125 0.045 Uiso 1 1 calc R
C114 C 0.4573(4) 0.1465(3) 0.5777(4) 0.0396(17) Uani 1 1 d .
H114 H 0.4043 0.1564 0.5426 0.048 Uiso 1 1 calc R
C115 C 0.4618(4) 0.1291(3) 0.6470(4) 0.0352(16) Uani 1 1 d .
H115 H 0.4115 0.1266 0.6588 0.042 Uiso 1 1 calc R
C116 C 0.5377(4) 0.1155(3) 0.6984(4) 0.0298(14) Uani 1 1 d .
H116 H 0.5398 0.1042 0.7459 0.036 Uiso 1 1 calc R
C121 C 0.6909(3) 0.0513(2) 0.8061(3) 0.0242(13) Uani 1 1 d .
C122 C 0.7023(4) -0.0010(2) 0.7979(3) 0.0268(13) Uani 1 1 d .
H122 H 0.7218 -0.0123 0.7596 0.032 Uiso 1 1 calc R
C123 C 0.6858(4) -0.0375(3) 0.8443(4) 0.0314(14) Uani 1 1 d .
H123 H 0.6951 -0.0733 0.8384 0.038 Uiso 1 1 calc R
C124 C 0.6559(4) -0.0214(3) 0.8989(4) 0.0330(15) Uani 1 1 d .
H124 H 0.6447 -0.046 0.931 0.04 Uiso 1 1 calc R
C125 C 0.6423(4) 0.0303(3) 0.9068(4) 0.0323(15) Uani 1 1 d .
H125 H 0.6208 0.0412 0.944 0.039 Uiso 1 1 calc R
C126 C 0.6594(4) 0.0668(3) 0.8614(4) 0.0301(14) Uani 1 1 d .
H126 H 0.6499 0.1025 0.8677 0.036 Uiso 1 1 calc R
C131 C 0.7647(4) 0.0666(2) 0.6920(3) 0.0240(12) Uani 1 1 d .
C132 C 0.8458(4) 0.0791(2) 0.6947(4) 0.0270(14) Uani 1 1 d .
H132 H 0.8759 0.1061 0.7264 0.032 Uiso 1 1 calc R
C133 C 0.8837(4) 0.0526(3) 0.6517(4) 0.0326(15) Uani 1 1 d .
H133 H 0.9396 0.0612 0.6543 0.039 Uiso 1 1 calc R
C134 C 0.8401(4) 0.0138(3) 0.6051(3) 0.0318(15) Uani 1 1 d .
H134 H 0.8662 -0.0045 0.5758 0.038 Uiso 1 1 calc R
C135 C 0.7580(4) 0.0011(3) 0.6006(4) 0.0334(15) Uani 1 1 d .
H135 H 0.7284 -0.0261 0.569 0.04 Uiso 1 1 calc R
C136 C 0.7194(4) 0.0285(2) 0.6425(3) 0.0297(14) Uani 1 1 d .
H136 H 0.6623 0.0213 0.6376 0.036 Uiso 1 1 calc R
C1 C 0.6873(4) 0.1935(2) 0.8350(3) 0.0237(13) Uani 1 1 d .
C2 C 0.6233(3) 0.2108(2) 0.8417(3) 0.0229(13) Uani 1 1 d .
C3 C 0.5473(3) 0.2346(2) 0.8447(3) 0.0219(12) Uani 1 1 d .
C4 C 0.5496(4) 0.2699(2) 0.9006(3) 0.0249(13) Uani 1 1 d .
H4 H 0.6016 0.2776 0.9387 0.03 Uiso 1 1 calc R
C5 C 0.4746(4) 0.2937(2) 0.8997(3) 0.0235(13) Uani 1 1 d .
H5 H 0.4763 0.3173 0.938 0.028 Uiso 1 1 calc R
C6 C 0.3979(3) 0.2839(2) 0.8448(3) 0.0217(12) Uani 1 1 d .
C7 C 0.3950(4) 0.2482(2) 0.7898(3) 0.0240(13) Uani 1 1 d .
H7 H 0.3425 0.2403 0.7526 0.029 Uiso 1 1 calc R
C8 C 0.4685(4) 0.2243(2) 0.7893(3) 0.0246(13) Uani 1 1 d .
H8 H 0.4658 0.2006 0.7509 0.029 Uiso 1 1 calc R
C9 C 0.3190(3) 0.3112(2) 0.8433(3) 0.0198(12) Uani 1 1 d .
C91 C 0.2591(4) 0.2830(2) 0.8722(3) 0.0219(12) Uani 1 1 d .
C92 C 0.2875(4) 0.2396(2) 0.9172(3) 0.0285(14) Uani 1 1 d .
H92 H 0.343 0.2267 0.9256 0.034 Uiso 1 1 calc R
C93 C 0.2363(4) 0.2152(3) 0.9493(4) 0.0333(15) Uani 1 1 d .
H93 H 0.2574 0.1862 0.9805 0.04 Uiso 1 1 calc R
C94 C 0.1550(4) 0.2320(3) 0.9369(4) 0.0337(15) Uani 1 1 d .
H94 H 0.1203 0.2151 0.9597 0.04 Uiso 1 1 calc R
C95 C 0.1243(4) 0.2739(2) 0.8909(3) 0.0281(14) Uani 1 1 d .
H95 H 0.068 0.2856 0.8814 0.034 Uiso 1 1 calc R
C96 C 0.1755(4) 0.2988(2) 0.8587(3) 0.0261(13) Uani 1 1 d .
H96 H 0.1535 0.3273 0.8267 0.031 Uiso 1 1 calc R
C10 C 0.3142(3) 0.3605(2) 0.8232(3) 0.0220(12) Uani 1 1 d .
P2 P 0.79515(9) 0.23003(6) 0.74686(8) 0.0212(3) Uani 1 1 d .
C211 C 0.7028(4) 0.2633(2) 0.6812(3) 0.0239(13) Uani 1 1 d .
C212 C 0.6195(4) 0.2510(2) 0.6746(3) 0.0254(13) Uani 1 1 d .
H212 H 0.6085 0.2221 0.7004 0.03 Uiso 1 1 calc R
C213 C 0.5527(4) 0.2812(3) 0.6303(3) 0.0320(15) Uani 1 1 d .
H213 H 0.4962 0.2723 0.6254 0.038 Uiso 1 1 calc R
C214 C 0.5675(4) 0.3236(3) 0.5935(3) 0.0329(15) Uani 1 1 d .
H214 H 0.5217 0.3446 0.5647 0.039 Uiso 1 1 calc R
C215 C 0.6492(4) 0.3354(3) 0.5985(3) 0.0325(14) Uani 1 1 d .
H215 H 0.6595 0.3643 0.5722 0.039 Uiso 1 1 calc R
C216 C 0.7162(4) 0.3057(2) 0.6414(3) 0.0283(14) Uani 1 1 d .
H216 H 0.7722 0.3142 0.6441 0.034 Uiso 1 1 calc R
C221 C 0.8415(3) 0.2894(2) 0.7993(3) 0.0230(12) Uani 1 1 d .
C222 C 0.9016(4) 0.3210(2) 0.7857(3) 0.0268(13) Uani 1 1 d .
H222 H 0.9265 0.3108 0.7505 0.032 Uiso 1 1 calc R
C223 C 0.9252(4) 0.3674(2) 0.8237(4) 0.0299(14) Uani 1 1 d .
H223 H 0.9669 0.3885 0.8148 0.036 Uiso 1 1 calc R
C224 C 0.8888(4) 0.3832(3) 0.8741(4) 0.0294(14) Uani 1 1 d .
H224 H 0.9048 0.4151 0.8996 0.035 Uiso 1 1 calc R
C225 C 0.8284(4) 0.3518(2) 0.8874(3) 0.0283(14) Uani 1 1 d .
H225 H 0.803 0.3624 0.9221 0.034 Uiso 1 1 calc R
C226 C 0.8050(3) 0.3055(2) 0.8509(3) 0.0235(13) Uani 1 1 d .
H226 H 0.764 0.2843 0.8607 0.028 Uiso 1 1 calc R
C231 C 0.8603(4) 0.2155(2) 0.6906(3) 0.0252(13) Uani 1 1 d .
C232 C 0.8241(4) 0.2044(2) 0.6152(3) 0.0268(13) Uani 1 1 d .
H232 H 0.7652 0.21 0.5907 0.032 Uiso 1 1 calc R
C233 C 0.8724(4) 0.1854(2) 0.5759(4) 0.0330(15) Uani 1 1 d .
H233 H 0.8464 0.1776 0.5249 0.04 Uiso 1 1 calc R
C234 C 0.9585(4) 0.1776(2) 0.6100(4) 0.0325(15) Uani 1 1 d .
H234 H 0.9913 0.164 0.5828 0.039 Uiso 1 1 calc R
C235 C 0.9965(4) 0.1896(2) 0.6838(4) 0.0301(14) Uani 1 1 d .
H235 H 1.0558 0.1849 0.7073 0.036 Uiso 1 1 calc R
C236 C 0.9476(4) 0.2086(2) 0.7238(4) 0.0282(14) Uani 1 1 d .
H236 H 0.9743 0.2171 0.7745 0.034 Uiso 1 1 calc R
P3 P 0.35681(9) 0.43153(6) 0.70691(8) 0.0209(3) Uani 1 1 d .
C311 C 0.3061(4) 0.3825(2) 0.6373(3) 0.0224(12) Uani 1 1 d .
C312 C 0.2306(4) 0.3935(2) 0.5806(3) 0.0263(13) Uani 1 1 d .
H312 H 0.2072 0.4273 0.576 0.032 Uiso 1 1 calc R
C313 C 0.1895(4) 0.3557(3) 0.5311(3) 0.0330(15) Uani 1 1 d .
H313 H 0.1381 0.3637 0.4923 0.04 Uiso 1 1 calc R
C314 C 0.2225(4) 0.3060(3) 0.5374(4) 0.0376(17) Uani 1 1 d .
H314 H 0.194 0.28 0.5031 0.045 Uiso 1 1 calc R
C315 C 0.2972(4) 0.2946(3) 0.5940(4) 0.0334(15) Uani 1 1 d .
H315 H 0.3199 0.2606 0.5986 0.04 Uiso 1 1 calc R
C316 C 0.3392(4) 0.3326(2) 0.6439(3) 0.0255(13) Uani 1 1 d .
H316 H 0.3905 0.3246 0.6827 0.031 Uiso 1 1 calc R
C321 C 0.4712(3) 0.4208(2) 0.7272(3) 0.0236(13) Uani 1 1 d .
C322 C 0.5187(4) 0.4523(2) 0.6969(3) 0.0268(13) Uani 1 1 d .
H322 H 0.4925 0.4808 0.6664 0.032 Uiso 1 1 calc R
C323 C 0.6035(4) 0.4420(3) 0.7111(4) 0.0320(15) Uani 1 1 d .
H323 H 0.635 0.4633 0.6897 0.038 Uiso 1 1 calc R
C324 C 0.6428(4) 0.4014(3) 0.7558(3) 0.0303(14) Uani 1 1 d .
H324 H 0.701 0.3945 0.7648 0.036 Uiso 1 1 calc R
C325 C 0.5978(4) 0.3706(3) 0.7875(3) 0.0292(14) Uani 1 1 d .
H325 H 0.6251 0.3429 0.8192 0.035 Uiso 1 1 calc R
C326 C 0.5112(4) 0.3806(2) 0.7727(4) 0.0281(14) Uani 1 1 d .
H326 H 0.48 0.3592 0.7943 0.034 Uiso 1 1 calc R
C331 C 0.3402(3) 0.4914(2) 0.6524(3) 0.0254(13) Uani 1 1 d .
C332 C 0.3442(4) 0.4897(2) 0.5807(3) 0.0282(14) Uani 1 1 d .
H332 H 0.3453 0.4575 0.5573 0.034 Uiso 1 1 calc R
C333 C 0.3464(4) 0.5357(3) 0.5449(4) 0.0348(15) Uani 1 1 d .
H333 H 0.35 0.5347 0.4968 0.042 Uiso 1 1 calc R
C334 C 0.3434(4) 0.5829(3) 0.5765(4) 0.0372(16) Uani 1 1 d .
H334 H 0.3459 0.614 0.5511 0.045 Uiso 1 1 calc R
C335 C 0.3368(4) 0.5844(3) 0.6469(4) 0.0372(16) Uani 1 1 d .
H335 H 0.3327 0.6167 0.6691 0.045 Uiso 1 1 calc R
C336 C 0.3362(4) 0.5388(2) 0.6839(4) 0.0291(14) Uani 1 1 d .
H336 H 0.333 0.54 0.7321 0.035 Uiso 1 1 calc R
P4 P 0.18004(9) 0.44557(6) 0.76035(8) 0.0204(3) Uani 1 1 d .
C411 C 0.1105(3) 0.3947(2) 0.7036(3) 0.0222(12) Uani 1 1 d .
C412 C 0.0229(4) 0.4029(2) 0.6789(3) 0.0266(13) Uani 1 1 d .
H412 H 0.0008 0.4343 0.6905 0.032 Uiso 1 1 calc R
C413 C -0.0313(4) 0.3653(3) 0.6375(4) 0.0313(15) Uani 1 1 d .
H413 H -0.0907 0.3712 0.6198 0.038 Uiso 1 1 calc R
C414 C 0.0007(4) 0.3187(3) 0.6215(4) 0.0316(14) Uani 1 1 d .
H414 H -0.037 0.2927 0.594 0.038 Uiso 1 1 calc R
C415 C 0.0863(4) 0.3105(2) 0.6454(3) 0.0282(14) Uani 1 1 d .
H415 H 0.1082 0.2789 0.6341 0.034 Uiso 1 1 calc R
C416 C 0.1414(4) 0.3488(2) 0.6866(3) 0.0252(13) Uani 1 1 d .
H416 H 0.2008 0.343 0.7031 0.03 Uiso 1 1 calc R
C421 C 0.1320(3) 0.4549(2) 0.8323(3) 0.0221(12) Uani 1 1 d .
C422 C 0.1618(4) 0.4246(2) 0.8956(3) 0.0256(13) Uani 1 1 d .
H422 H 0.2063 0.4007 0.9005 0.031 Uiso 1 1 calc R
C423 C 0.1285(4) 0.4284(3) 0.9516(4) 0.0297(14) Uani 1 1 d .
H423 H 0.1487 0.4067 0.9938 0.036 Uiso 1 1 calc R
C424 C 0.0653(4) 0.4644(3) 0.9451(4) 0.0312(15) Uani 1 1 d .
H424 H 0.0424 0.4677 0.9836 0.037 Uiso 1 1 calc R
C425 C 0.0355(4) 0.4951(2) 0.8841(4) 0.0304(14) Uani 1 1 d .
H425 H -0.0075 0.5199 0.8806 0.037 Uiso 1 1 calc R
C426 C 0.0680(4) 0.4904(2) 0.8262(3) 0.0269(13) Uani 1 1 d .
H426 H 0.0463 0.5113 0.7833 0.032 Uiso 1 1 calc R
C431 C 0.1472(3) 0.5036(2) 0.7027(3) 0.0205(12) Uani 1 1 d .
C432 C 0.1070(4) 0.5011(2) 0.6261(3) 0.0273(14) Uani 1 1 d .
H432 H 0.0942 0.4685 0.6019 0.033 Uiso 1 1 calc R
C433 C 0.0859(4) 0.5464(3) 0.5857(4) 0.0323(15) Uani 1 1 d .
H433 H 0.0582 0.5444 0.5338 0.039 Uiso 1 1 calc R
C434 C 0.1038(4) 0.5940(3) 0.6184(4) 0.0357(16) Uani 1 1 d .
H434 H 0.0884 0.6246 0.5896 0.043 Uiso 1 1 calc R
C435 C 0.1450(4) 0.5973(2) 0.6952(4) 0.0316(14) Uani 1 1 d .
H435 H 0.158 0.6301 0.7185 0.038 Uiso 1 1 calc R
C436 C 0.1667(4) 0.5523(2) 0.7367(4) 0.0265(13) Uani 1 1 d .
H436 H 0.195 0.5545 0.7885 0.032 Uiso 1 1 calc R
C101 C 0.8449(4) 0.1335(3) 0.9424(3) 0.0310(15) Uani 1 1 d .
H101 H 0.8081 0.1198 0.9658 0.037 Uiso 1 1 calc R
C102 C 0.8830(4) 0.1055(3) 0.8997(3) 0.0283(14) Uani 1 1 d .
H102 H 0.8763 0.0695 0.8894 0.034 Uiso 1 1 calc R
C103 C 0.9329(3) 0.1396(3) 0.8744(3) 0.0291(14) Uani 1 1 d .
H103 H 0.9656 0.1309 0.8445 0.035 Uiso 1 1 calc R
C104 C 0.9247(4) 0.1890(3) 0.9022(3) 0.0311(15) Uani 1 1 d .
H104 H 0.9512 0.2198 0.8939 0.037 Uiso 1 1 calc R
C105 C 0.8710(4) 0.1857(3) 0.9444(3) 0.0305(14) Uani 1 1 d .
H105 H 0.8554 0.2134 0.9695 0.037 Uiso 1 1 calc R
C201 C 0.4499(4) 0.4360(3) 0.9113(3) 0.0325(15) Uani 1 1 d .
H201 H 0.4916 0.4096 0.9193 0.039 Uiso 1 1 calc R
C202 C 0.4430(4) 0.4806(3) 0.8675(4) 0.0311(15) Uani 1 1 d .
H202 H 0.4788 0.4892 0.8402 0.037 Uiso 1 1 calc R
C203 C 0.3745(4) 0.5103(2) 0.8708(3) 0.0250(13) Uani 1 1 d .
H203 H 0.3567 0.5427 0.8473 0.03 Uiso 1 1 calc R
C204 C 0.3368(4) 0.4834(2) 0.9153(3) 0.0288(14) Uani 1 1 d .
H204 H 0.2883 0.494 0.9263 0.035 Uiso 1 1 calc R
C205 C 0.3848(4) 0.4373(2) 0.9408(3) 0.0311(14) Uani 1 1 d .
H205 H 0.3743 0.412 0.9724 0.037 Uiso 1 1 calc R
P0 P 0.30306(10) 0.64870(6) 0.91415(9) 0.0269(3) Uani 1 1 d .
F11 F 0.2208(2) 0.67446(15) 0.8549(2) 0.0394(9) Uani 1 1 d .
F12 F 0.3324(2) 0.62987(14) 0.8471(2) 0.0363(9) Uani 1 1 d .
F13 F 0.2519(2) 0.59554(14) 0.9091(2) 0.0362(9) Uani 1 1 d .
F14 F 0.3855(2) 0.62247(15) 0.9724(2) 0.0408(9) Uani 1 1 d .
F15 F 0.2726(2) 0.66785(15) 0.9798(2) 0.0386(9) Uani 1 1 d .
F16 F 0.3547(2) 0.70142(14) 0.9194(2) 0.0358(9) Uani 1 1 d .

loop_
_atom_site_aniso_label
_atom_site_aniso_U_11
_atom_site_aniso_U_22
_atom_site_aniso_U_33
_atom_site_aniso_U_23
_atom_site_aniso_U_13
_atom_site_aniso_U_12
Ru1 0.0151(2) 0.0267(2) 0.0206(2) 0.00182(18) 0.00846(17) 0.00152(17)
Ru2 0.0176(2) 0.0222(2) 0.0199(2) 0.00026(18) 0.00842(17) 0.00101(17)
P1 0.0201(7) 0.0269(8) 0.0244(8) -0.0002(6) 0.0130(6) 0.0015(6)
C111 0.022(3) 0.029(3) 0.025(3) -0.006(3) 0.007(3) 0.002(2)
C112 0.023(3) 0.035(4) 0.028(4) -0.006(3) 0.004(3) 0.003(3)
C113 0.038(4) 0.045(4) 0.028(4) -0.008(3) 0.008(3) 0.009(3)
C114 0.026(3) 0.047(4) 0.036(4) -0.016(3) -0.002(3) 0.008(3)
C115 0.021(3) 0.042(4) 0.044(4) -0.016(3) 0.013(3) 0.001(3)
C116 0.020(3) 0.039(4) 0.030(4) -0.010(3) 0.007(3) -0.004(3)
C121 0.016(3) 0.035(3) 0.021(3) -0.001(3) 0.006(2) -0.002(2)
C122 0.023(3) 0.030(3) 0.029(3) 0.001(3) 0.011(3) 0.002(2)
C123 0.025(3) 0.031(4) 0.036(4) 0.003(3) 0.007(3) 0.000(3)
C124 0.028(3) 0.042(4) 0.025(4) 0.004(3) 0.004(3) -0.009(3)
C125 0.030(3) 0.040(4) 0.028(4) 0.000(3) 0.012(3) -0.006(3)
C126 0.028(3) 0.030(3) 0.035(4) -0.002(3) 0.014(3) -0.007(3)
C131 0.028(3) 0.029(3) 0.017(3) 0.004(3) 0.010(2) 0.011(3)
C132 0.022(3) 0.028(3) 0.036(4) 0.002(3) 0.016(3) 0.003(2)
C133 0.030(3) 0.033(4) 0.044(4) 0.004(3) 0.025(3) 0.007(3)
C134 0.039(4) 0.038(4) 0.024(3) 0.001(3) 0.018(3) 0.013(3)
C135 0.036(4) 0.040(4) 0.024(3) -0.001(3) 0.011(3) 0.005(3)
C136 0.027(3) 0.034(4) 0.029(4) 0.001(3) 0.010(3) 0.007(3)
C1 0.024(3) 0.024(3) 0.025(3) 0.000(2) 0.010(3) -0.004(2)
C2 0.019(3) 0.028(3) 0.023(3) 0.001(2) 0.009(2) -0.001(2)
C3 0.021(3) 0.024(3) 0.024(3) 0.005(2) 0.013(2) 0.003(2)
C4 0.020(3) 0.034(3) 0.020(3) 0.000(3) 0.006(2) 0.000(2)
C5 0.027(3) 0.024(3) 0.022(3) 0.000(2) 0.011(3) 0.006(2)
C6 0.022(3) 0.023(3) 0.027(3) 0.004(2) 0.018(3) 0.002(2)
C7 0.018(3) 0.028(3) 0.027(3) 0.000(3) 0.010(2) -0.001(2)
C8 0.024(3) 0.027(3) 0.024(3) -0.002(2) 0.010(3) -0.002(2)
C9 0.012(3) 0.027(3) 0.019(3) -0.002(2) 0.004(2) 0.000(2)
C91 0.023(3) 0.022(3) 0.022(3) -0.002(2) 0.010(2) 0.003(2)
C92 0.021(3) 0.031(3) 0.035(4) 0.002(3) 0.011(3) 0.000(3)
C93 0.032(3) 0.030(4) 0.038(4) 0.008(3) 0.012(3) -0.001(3)
C94 0.029(3) 0.045(4) 0.033(4) 0.004(3) 0.017(3) -0.007(3)
C95 0.017(3) 0.039(4) 0.032(4) 0.001(3) 0.011(3) -0.002(2)
C96 0.021(3) 0.031(3) 0.028(3) 0.006(3) 0.011(3) 0.001(2)
C10 0.012(3) 0.039(4) 0.016(3) -0.002(3) 0.007(2) 0.005(2)
P2 0.0171(7) 0.0269(8) 0.0211(8) 0.0015(6) 0.0084(6) 0.0014(6)
C211 0.028(3) 0.024(3) 0.021(3) -0.002(2) 0.009(3) 0.007(2)
C212 0.025(3) 0.036(4) 0.018(3) -0.004(3) 0.010(3) 0.005(3)
C213 0.021(3) 0.044(4) 0.028(4) -0.005(3) 0.005(3) 0.007(3)
C214 0.030(3) 0.036(4) 0.026(4) -0.002(3) 0.000(3) 0.011(3)
C215 0.042(4) 0.032(4) 0.021(3) -0.001(3) 0.007(3) 0.004(3)
C216 0.033(3) 0.033(4) 0.024(3) 0.000(3) 0.015(3) 0.001(3)
C221 0.020(3) 0.028(3) 0.019(3) 0.005(2) 0.005(2) 0.002(2)
C222 0.022(3) 0.033(4) 0.028(3) 0.003(3) 0.012(3) 0.000(2)
C223 0.023(3) 0.033(4) 0.032(4) 0.007(3) 0.007(3) -0.004(3)
C224 0.021(3) 0.032(4) 0.032(4) -0.005(3) 0.005(3) -0.002(3)
C225 0.020(3) 0.036(4) 0.028(3) 0.001(3) 0.007(3) 0.006(3)
C226 0.014(3) 0.030(3) 0.027(3) 0.000(3) 0.009(2) 0.001(2)
C231 0.026(3) 0.026(3) 0.026(3) 0.005(3) 0.011(3) 0.004(2)
C232 0.024(3) 0.030(3) 0.029(3) 0.005(3) 0.013(3) -0.002(2)
C233 0.047(4) 0.026(3) 0.034(4) 0.001(3) 0.024(3) 0.003(3)
C234 0.036(4) 0.031(4) 0.042(4) 0.003(3) 0.028(3) 0.003(3)
C235 0.028(3) 0.032(4) 0.038(4) 0.007(3) 0.020(3) 0.002(3)
C236 0.031(3) 0.032(3) 0.027(3) 0.003(3) 0.017(3) -0.001(3)
P3 0.0186(7) 0.0240(7) 0.0219(8) 0.0001(6) 0.0096(6) 0.0007(6)
C311 0.027(3) 0.027(3) 0.018(3) -0.002(2) 0.015(3) -0.008(2)
C312 0.026(3) 0.034(3) 0.024(3) -0.001(3) 0.015(3) -0.003(3)
C313 0.034(3) 0.047(4) 0.021(3) 0.005(3) 0.013(3) -0.006(3)
C314 0.048(4) 0.039(4) 0.028(4) -0.007(3) 0.017(3) -0.023(3)
C315 0.043(4) 0.032(4) 0.033(4) -0.003(3) 0.024(3) -0.007(3)
C316 0.028(3) 0.029(3) 0.027(3) -0.004(3) 0.018(3) -0.006(3)
C321 0.020(3) 0.028(3) 0.026(3) -0.005(3) 0.012(2) -0.003(2)
C322 0.026(3) 0.035(4) 0.024(3) 0.003(3) 0.015(3) -0.001(3)
C323 0.024(3) 0.042(4) 0.035(4) 0.005(3) 0.016(3) -0.004(3)
C324 0.019(3) 0.043(4) 0.030(4) -0.002(3) 0.010(3) 0.000(3)
C325 0.024(3) 0.034(4) 0.029(4) 0.001(3) 0.008(3) 0.004(3)
C326 0.021(3) 0.033(3) 0.036(4) 0.000(3) 0.017(3) -0.002(3)
C331 0.018(3) 0.027(3) 0.031(4) 0.008(3) 0.009(3) 0.000(2)
C332 0.024(3) 0.031(3) 0.030(4) 0.001(3) 0.010(3) -0.003(3)
C333 0.030(3) 0.044(4) 0.030(4) 0.007(3) 0.010(3) -0.002(3)
C334 0.039(4) 0.033(4) 0.043(4) 0.013(3) 0.020(3) 0.001(3)
C335 0.040(4) 0.029(4) 0.049(5) 0.004(3) 0.024(3) 0.003(3)
C336 0.032(3) 0.029(3) 0.033(4) 0.004(3) 0.020(3) -0.001(3)
P4 0.0197(7) 0.0228(7) 0.0207(8) 0.0007(6) 0.0094(6) 0.0014(6)
C411 0.018(3) 0.028(3) 0.021(3) 0.000(2) 0.008(2) -0.004(2)
C412 0.023(3) 0.026(3) 0.033(4) -0.001(3) 0.012(3) 0.002(2)
C413 0.020(3) 0.038(4) 0.035(4) 0.005(3) 0.009(3) 0.000(3)
C414 0.035(4) 0.033(4) 0.028(4) -0.003(3) 0.012(3) -0.007(3)
C415 0.026(3) 0.029(3) 0.032(4) 0.001(3) 0.013(3) 0.000(3)
C416 0.021(3) 0.034(4) 0.024(3) 0.005(3) 0.012(3) -0.002(2)
C421 0.022(3) 0.020(3) 0.029(3) -0.003(2) 0.014(3) -0.001(2)
C422 0.027(3) 0.027(3) 0.025(3) 0.000(3) 0.011(3) 0.000(2)
C423 0.030(3) 0.034(4) 0.028(3) 0.003(3) 0.014(3) -0.001(3)
C424 0.029(3) 0.038(4) 0.034(4) -0.003(3) 0.020(3) -0.004(3)
C425 0.027(3) 0.030(3) 0.040(4) -0.001(3) 0.018(3) 0.003(3)
C426 0.027(3) 0.028(3) 0.027(3) 0.000(3) 0.012(3) -0.003(3)
C431 0.015(3) 0.025(3) 0.025(3) 0.006(2) 0.011(2) 0.004(2)
C432 0.022(3) 0.033(4) 0.032(4) 0.001(3) 0.016(3) 0.000(2)
C433 0.029(3) 0.044(4) 0.026(4) 0.008(3) 0.012(3) 0.004(3)
C434 0.033(4) 0.029(4) 0.047(4) 0.015(3) 0.017(3) 0.007(3)
C435 0.025(3) 0.028(4) 0.040(4) -0.002(3) 0.009(3) 0.000(3)
C436 0.021(3) 0.027(3) 0.033(4) 0.000(3) 0.011(3) -0.002(2)
C101 0.023(3) 0.045(4) 0.027(4) 0.008(3) 0.010(3) 0.001(3)
C102 0.020(3) 0.035(4) 0.031(4) 0.006(3) 0.010(3) 0.003(3)
C103 0.014(3) 0.045(4) 0.026(3) 0.004(3) 0.003(2) 0.004(3)
C104 0.021(3) 0.034(4) 0.030(4) 0.010(3) -0.003(3) -0.005(3)
C105 0.024(3) 0.038(4) 0.023(3) 0.000(3) 0.000(3) 0.003(3)
C201 0.021(3) 0.038(4) 0.027(3) -0.008(3) -0.006(3) 0.003(3)
C202 0.019(3) 0.039(4) 0.034(4) -0.010(3) 0.008(3) -0.010(3)
C203 0.023(3) 0.028(3) 0.021(3) -0.004(3) 0.004(3) 0.002(2)
C204 0.034(3) 0.032(3) 0.022(3) -0.014(3) 0.011(3) -0.006(3)
C205 0.042(4) 0.028(3) 0.017(3) 0.000(3) 0.002(3) -0.002(3)
P0 0.0235(8) 0.0267(8) 0.0308(9) -0.0023(7) 0.0096(7) -0.0002(6)
F11 0.0295(19) 0.038(2) 0.045(2) 0.0046(18) 0.0047(17) 0.0042(16)
F12 0.043(2) 0.032(2) 0.040(2) -0.0035(17) 0.0224(18) -0.0001(16)
F13 0.033(2) 0.034(2) 0.042(2) 0.0004(17) 0.0127(17) -0.0034(16)
F14 0.0238(18) 0.046(2) 0.045(2) 0.0048(18) 0.0022(17) 0.0052(16)
F15 0.039(2) 0.043(2) 0.041(2) -0.0087(18) 0.0243(18) -0.0059(17)
F16 0.035(2) 0.031(2) 0.044(2) -0.0076(17) 0.0163(18) -0.0052(16)

loop_
_atom_type_symbol
_atom_type_description
_atom_type_scat_dispersion_real
_atom_type_scat_dispersion_imag
_atom_type_scat_source
C C 0.0181 0.0091 'International Tables Vol C Tables 4.2.6.8 and 6.1.1.4'
H H 0 0 'International Tables Vol C Tables 4.2.6.8 and 6.1.1.4'
F F 0.0727 0.0534 'International Tables Vol C Tables 4.2.6.8 and 6.1.1.4'
P P 0.2955 0.4335 'International Tables Vol C Tables 4.2.6.8 and 6.1.1.4'
Ru Ru 0.0552 3.296 'International Tables Vol C Tables 4.2.6.8 and 6.1.1.4'

loop_
_geom_angle_atom_site_label_1
_geom_angle_atom_site_label_2
_geom_angle_atom_site_label_3
_geom_angle
C1 Ru1 C101 95.9(2)
C1 Ru1 C105 93.3(2)
C101 Ru1 C105 37.0(2)
C1 Ru1 C104 123.8(2)
C101 Ru1 C104 61.3(2)
C105 Ru1 C104 36.8(2)
C1 Ru1 C102 128.6(2)
C101 Ru1 C102 36.7(2)
C105 Ru1 C102 61.3(2)
C104 Ru1 C102 60.8(2)
C1 Ru1 C103 154.4(2)
C101 Ru1 C103 61.5(2)
C105 Ru1 C103 61.6(2)
C104 Ru1 C103 36.6(2)
C102 Ru1 C103 36.5(2)
C1 Ru1 P1 87.82(17)
C101 Ru1 P1 109.19(18)
C105 Ru1 P1 146.15(17)
C104 Ru1 P1 146.49(18)
C102 Ru1 P1 91.98(17)
C103 Ru1 P1 109.92(17)
C1 Ru1 P2 89.17(17)
C101 Ru1 P2 149.11(18)
C105 Ru1 P2 112.41(17)
C104 Ru1 P2 90.67(16)
C102 Ru1 P2 140.58(15)
C103 Ru1 P2 104.44(17)
P1 Ru1 P2 101.43(6)
C10 Ru2 C201 95.0(2)
C10 Ru2 C202 128.6(2)
C201 Ru2 C202 36.5(2)
C10 Ru2 C205 90.7(2)
C201 Ru2 C205 36.2(2)
C202 Ru2 C205 60.5(2)
C10 Ru2 C204 120.2(2)
C201 Ru2 C204 60.7(2)
C202 Ru2 C204 60.3(2)
C205 Ru2 C204 36.7(2)
C10 Ru2 C203 150.9(2)
C201 Ru2 C203 60.4(2)
C202 Ru2 C203 35.9(2)
C205 Ru2 C203 60.4(2)
C204 Ru2 C203 36.0(2)
C10 Ru2 P3 96.84(17)
C201 Ru2 P3 107.66(18)
C202 Ru2 P3 87.94(17)
C205 Ru2 P3 143.77(18)
C204 Ru2 P3 140.97(17)
C203 Ru2 P3 104.97(15)
C10 Ru2 P4 93.45(16)
C201 Ru2 P4 153.99(17)
C202 Ru2 P4 137.15(17)
C205 Ru2 P4 119.26(17)
C204 Ru2 P4 93.89(17)
C203 Ru2 P4 103.13(15)
P3 Ru2 P4 95.69(5)
C111 P1 C131 100.4(3)
C111 P1 C121 102.1(3)
C131 P1 C121 102.9(3)
C111 P1 Ru1 121.6(2)
C131 P1 Ru1 118.5(2)
C121 P1 Ru1 108.80(19)
C112 C111 C116 118.4(6)
C112 C111 P1 119.0(4)
C116 C111 P1 122.5(5)
C113 C112 C111 121.1(6)
C113 C112 H112 119.4
C111 C112 H112 119.4
C114 C113 C112 119.4(7)
C114 C113 H113 120.3
C112 C113 H113 120.3
C113 C114 C115 119.7(6)
C113 C114 H114 120.1
C115 C114 H114 120.1
C116 C115 C114 120.7(6)
C116 C115 H115 119.6
C114 C115 H115 119.6
C115 C116 C111 120.7(6)
C115 C116 H116 119.7
C111 C116 H116 119.7
C122 C121 C126 118.1(6)
C122 C121 P1 124.6(5)
C126 C121 P1 117.3(5)
C121 C122 C123 121.5(6)
C121 C122 H122 119.3
C123 C122 H122 119.3
C124 C123 C122 119.5(6)
C124 C123 H123 120.3
C122 C123 H123 120.3
C125 C124 C123 119.9(6)
C125 C124 H124 120.1
C123 C124 H124 120.1
C124 C125 C126 121.0(6)
C124 C125 H125 119.5
C126 C125 H125 119.5
C125 C126 C121 120.1(6)
C125 C126 H126 120
C121 C126 H126 120
C132 C131 C136 119.2(5)
C132 C131 P1 119.2(5)
C136 C131 P1 121.5(5)
C131 C132 C133 120.7(6)
C131 C132 H132 119.7
C133 C132 H132 119.7
C134 C133 C132 119.9(6)
C134 C133 H133 120.1
C132 C133 H133 120.1
C133 C134 C135 120.4(6)
C133 C134 H134 119.8
C135 C134 H134 119.8
C136 C135 C134 119.7(6)
C136 C135 H135 120.2
C134 C135 H135 120.2
C135 C136 C131 120.0(6)
C135 C136 H136 120
C131 C136 H136 120
C2 C1 Ru1 177.8(5)
C1 C2 C3 175.0(6)
C4 C3 C8 118.3(5)
C4 C3 C2 121.2(5)
C8 C3 C2 120.4(5)
C5 C4 C3 119.3(5)
C5 C4 H4 120.3
C3 C4 H4 120.3
C6 C5 C4 121.9(5)
C6 C5 H5 119
C4 C5 H5 119
C5 C6 C7 119.0(5)
C5 C6 C9 121.1(5)
C7 C6 C9 119.9(5)
C8 C7 C6 120.2(5)
C8 C7 H7 119.9
C6 C7 H7 119.9
C7 C8 C3 121.2(6)
C7 C8 H8 119.4
C3 C8 H8 119.4
C10 C9 C6 115.1(5)
C10 C9 C91 126.5(5)
C6 C9 C91 118.0(5)
C92 C91 C96 117.2(5)
C92 C91 C9 119.4(5)
C96 C91 C9 123.4(5)
C93 C92 C91 120.9(6)
C93 C92 H92 119.5
C91 C92 H92 119.5
C92 C93 C94 121.1(6)
C92 C93 H93 119.5
C94 C93 H93 119.5
C93 C94 C95 119.2(6)
C93 C94 H94 120.4
C95 C94 H94 120.4
C96 C95 C94 120.0(6)
C96 C95 H95 120
C94 C95 H95 120
C95 C96 C91 121.5(6)
C95 C96 H96 119.3
C91 C96 H96 119.3
C9 C10 Ru2 166.6(5)
C231 P2 C211 102.8(3)
C231 P2 C221 105.6(3)
C211 P2 C221 95.0(3)
C231 P2 Ru1 113.1(2)
C211 P2 Ru1 128.1(2)
C221 P2 Ru1 109.24(19)
C212 C211 C216 118.1(5)
C212 C211 P2 122.5(5)
C216 C211 P2 119.0(5)
C213 C212 C211 120.1(6)
C213 C212 H212 119.9
C211 C212 H212 119.9
C214 C213 C212 120.8(6)
C214 C213 H213 119.6
C212 C213 H213 119.6
C213 C214 C215 119.6(6)
C213 C214 H214 120.2
C215 C214 H214 120.2
C214 C215 C216 120.5(6)
C214 C215 H215 119.7
C216 C215 H215 119.7
C215 C216 C211 120.9(6)
C215 C216 H216 119.6
C211 C216 H216 119.6
C222 C221 C226 119.0(6)
C222 C221 P2 125.3(5)
C226 C221 P2 115.4(4)
C223 C222 C221 120.0(6)
C223 C222 H222 120
C221 C222 H222 120
C224 C223 C222 120.8(6)
C224 C223 H223 119.6
C222 C223 H223 119.6
C223 C224 C225 119.2(6)
C223 C224 H224 120.4
C225 C224 H224 120.4
C226 C225 C224 120.7(6)
C226 C225 H225 119.6
C224 C225 H225 119.6
C225 C226 C221 120.3(5)
C225 C226 H226 119.8
C221 C226 H226 119.8
C236 C231 C232 117.5(5)
C236 C231 P2 120.3(5)
C232 C231 P2 121.7(4)
C233 C232 C231 121.2(6)
C233 C232 H232 119.4
C231 C232 H232 119.4
C232 C233 C234 120.6(6)
C232 C233 H233 119.7
C234 C233 H233 119.7
C235 C234 C233 119.7(6)
C235 C234 H234 120.1
C233 C234 H234 120.1
C234 C235 C236 119.8(6)
C234 C235 H235 120.1
C236 C235 H235 120.1
C235 C236 C231 121.2(6)
C235 C236 H236 119.4
C231 C236 H236 119.4
C311 P3 C331 102.8(3)
C311 P3 C321 103.9(3)
C331 P3 C321 100.9(3)
C311 P3 Ru2 118.30(18)
C331 P3 Ru2 118.5(2)
C321 P3 Ru2 110.1(2)
C312 C311 C316 119.2(5)
C312 C311 P3 120.4(5)
C316 C311 P3 120.2(5)
C313 C312 C311 120.5(6)
C313 C312 H312 119.7
C311 C312 H312 119.7
C312 C313 C314 120.3(6)
C312 C313 H313 119.8
C314 C313 H313 119.8
C315 C314 C313 119.6(6)
C315 C314 H314 120.2
C313 C314 H314 120.2
C314 C315 C316 120.3(6)
C314 C315 H315 119.8
C316 C315 H315 119.8
C315 C316 C311 120.0(6)
C315 C316 H316 120
C311 C316 H316 120
C326 C321 C322 118.7(5)
C326 C321 P3 119.6(4)
C322 C321 P3 121.7(5)
C323 C322 C321 120.2(6)
C323 C322 H322 119.9
C321 C322 H322 119.9
C324 C323 C322 120.7(6)
C324 C323 H323 119.6
C322 C323 H323 119.6
C323 C324 C325 120.0(6)
C323 C324 H324 120
C325 C324 H324 120
C324 C325 C326 119.5(6)
C324 C325 H325 120.3
C326 C325 H325 120.3
C321 C326 C325 120.8(6)
C321 C326 H326 119.6
C325 C326 H326 119.6
C336 C331 C332 119.2(6)
C336 C331 P3 121.0(5)
C332 C331 P3 119.1(5)
C333 C332 C331 118.8(6)
C333 C332 H332 120.6
C331 C332 H332 120.6
C334 C333 C332 122.1(6)
C334 C333 H333 119
C332 C333 H333 119
C333 C334 C335 118.9(6)
C333 C334 H334 120.5
C335 C334 H334 120.5
C336 C335 C334 119.6(6)
C336 C335 H335 120.2
C334 C335 H335 120.2
C331 C336 C335 121.3(6)
C331 C336 H336 119.3
C335 C336 H336 119.3
C431 P4 C421 103.4(3)
C431 P4 C411 103.0(3)
C421 P4 C411 100.8(3)
C431 P4 Ru2 117.03(18)
C421 P4 Ru2 109.2(2)
C411 P4 Ru2 121.02(19)
C416 C411 C412 119.3(5)
C416 C411 P4 122.7(4)
C412 C411 P4 118.1(4)
C413 C412 C411 119.8(6)
C413 C412 H412 120.1
C411 C412 H412 120.1
C412 C413 C414 120.4(6)
C412 C413 H413 119.8
C414 C413 H413 119.8
C415 C414 C413 120.0(6)
C415 C414 H414 120
C413 C414 H414 120
C414 C415 C416 119.7(6)
C414 C415 H415 120.1
C416 C415 H415 120.1
C411 C416 C415 120.8(5)
C411 C416 H416 119.6
C415 C416 H416 119.6
C426 C421 C422 118.7(5)
C426 C421 P4 123.3(5)
C422 C421 P4 118.0(4)
C423 C422 C421 121.9(6)
C423 C422 H422 119.1
C421 C422 H422 119.1
C422 C423 C424 118.8(6)
C422 C423 H423 120.6
C424 C423 H423 120.6
C425 C424 C423 120.7(6)
C425 C424 H424 119.7
C423 C424 H424 119.7
C424 C425 C426 120.5(6)
C424 C425 H425 119.8
C426 C425 H425 119.8
C421 C426 C425 119.4(6)
C421 C426 H426 120.3
C425 C426 H426 120.3
C432 C431 C436 118.9(5)
C432 C431 P4 122.6(5)
C436 C431 P4 118.4(5)
C433 C432 C431 119.6(6)
C433 C432 H432 120.2
C431 C432 H432 120.2
C434 C433 C432 121.8(6)
C434 C433 H433 119.1
C432 C433 H433 119.1
C433 C434 C435 119.4(6)
C433 C434 H434 120.3
C435 C434 H434 120.3
C436 C435 C434 119.7(6)
C436 C435 H435 120.2
C434 C435 H435 120.2
C435 C436 C431 120.5(6)
C435 C436 H436 119.7
C431 C436 H436 119.7
C102 C101 C105 107.8(6)
C102 C101 Ru1 72.2(4)
C105 C101 Ru1 71.6(4)
C102 C101 H101 126.1
C105 C101 H101 126.1
Ru1 C101 H101 121.8
C101 C102 C103 109.1(6)
C101 C102 Ru1 71.1(4)
C103 C102 Ru1 72.5(4)
C101 C102 H102 125.5
C103 C102 H102 125.5
Ru1 C102 H102 122.6
C104 C103 C102 106.6(6)
C104 C103 Ru1 70.6(3)
C102 C103 Ru1 70.9(3)
C104 C103 H103 126.7
C102 C103 H103 126.7
Ru1 C103 H103 123.4
C105 C104 C103 109.3(6)
C105 C104 Ru1 71.4(3)
C103 C104 Ru1 72.8(3)
C105 C104 H104 125.4
C103 C104 H104 125.4
Ru1 C104 H104 122
C104 C105 C101 107.3(6)
C104 C105 Ru1 71.8(4)
C101 C105 Ru1 71.4(4)
C104 C105 H105 126.4
C101 C105 H105 126.4
Ru1 C105 H105 122.2
C205 C201 C202 108.0(6)
C205 C201 Ru2 72.2(3)
C202 C201 Ru2 72.0(3)
C205 C201 H201 126
C202 C201 H201 126
Ru2 C201 H201 121.5
C203 C202 C201 108.6(6)
C203 C202 Ru2 73.7(3)
C201 C202 Ru2 71.5(3)
C203 C202 H202 125.7
C201 C202 H202 125.7
Ru2 C202 H202 120.9
C202 C203 C204 107.8(6)
C202 C203 Ru2 70.4(3)
C204 C203 Ru2 71.2(3)
C202 C203 H203 126.1
C204 C203 H203 126.1
Ru2 C203 H203 123.9
C203 C204 C205 107.5(6)
C203 C204 Ru2 72.7(3)
C205 C204 Ru2 70.9(3)
C203 C204 H204 126.3
C205 C204 H204 126.3
Ru2 C204 H204 121.9
C201 C205 C204 108.1(6)
C201 C205 Ru2 71.6(3)
C204 C205 Ru2 72.5(3)
C201 C205 H205 126
C204 C205 H205 126
Ru2 C205 H205 121.7
F15 P0 F16 90.1(2)
F15 P0 F14 90.6(2)
F16 P0 F14 89.8(2)
F15 P0 F11 90.2(2)
F16 P0 F11 90.5(2)
F14 P0 F11 179.2(2)
F15 P0 F13 90.1(2)
F16 P0 F13 179.6(2)
F14 P0 F13 89.8(2)
F11 P0 F13 89.9(2)
F15 P0 F12 179.1(2)
F16 P0 F12 89.9(2)
F14 P0 F12 90.3(2)
F11 P0 F12 88.9(2)
F13 P0 F12 89.9(2)

loop_
_geom_bond_atom_site_label_1
_geom_bond_atom_site_label_2
_geom_bond_distance
Ru1 C1 2.017(6)
Ru1 C101 2.226(6)
Ru1 C105 2.228(6)
Ru1 C104 2.232(6)
Ru1 C102 2.241(6)
Ru1 C103 2.261(6)
Ru1 P1 2.2843(16)
Ru1 P2 2.2923(15)
Ru2 C10 1.859(6)
Ru2 C201 2.246(6)
Ru2 C202 2.253(6)
Ru2 C205 2.254(6)
Ru2 C204 2.275(6)
Ru2 C203 2.294(6)
Ru2 P3 2.3485(15)
Ru2 P4 2.3487(15)
P1 C111 1.839(6)
P1 C131 1.849(6)
P1 C121 1.860(6)
C111 C112 1.391(9)
C111 C116 1.395(8)
C112 C113 1.387(9)
C112 H112 0.95
C113 C114 1.385(9)
C113 H113 0.95
C114 C115 1.386(10)
C114 H114 0.95
C115 C116 1.366(9)
C115 H115 0.95
C116 H116 0.95
C121 C122 1.379(9)
C121 C126 1.402(8)
C122 C123 1.392(9)
C122 H122 0.95
C123 C124 1.379(9)
C123 H123 0.95
C124 C125 1.370(10)
C124 H124 0.95
C125 C126 1.383(9)
C125 H125 0.95
C126 H126 0.95
C131 C132 1.384(8)
C131 C136 1.401(9)
C132 C133 1.389(8)
C132 H132 0.95
C133 C134 1.378(10)
C133 H133 0.95
C134 C135 1.391(9)
C134 H134 0.95
C135 C136 1.391(9)
C135 H135 0.95
C136 H136 0.95
C1 C2 1.211(8)
C2 C3 1.436(8)
C3 C4 1.403(8)
C3 C8 1.412(8)
C4 C5 1.397(8)
C4 H4 0.95
C5 C6 1.381(8)
C5 H5 0.95
C6 C7 1.392(8)
C6 C9 1.495(7)
C7 C8 1.383(8)
C7 H7 0.95
C8 H8 0.95
C9 C10 1.326(8)
C9 C91 1.497(8)
C91 C92 1.397(9)
C91 C96 1.398(8)
C92 C93 1.373(8)
C92 H92 0.95
C93 C94 1.375(9)
C93 H93 0.95
C94 C95 1.382(9)
C94 H94 0.95
C95 C96 1.379(8)
C95 H95 0.95
C96 H96 0.95
P2 C231 1.825(6)
P2 C211 1.843(6)
P2 C221 1.854(6)
C211 C212 1.398(8)
C211 C216 1.399(8)
C212 C213 1.392(9)
C212 H212 0.95
C213 C214 1.374(10)
C213 H213 0.95
C214 C215 1.377(9)
C214 H214 0.95
C215 C216 1.379(9)
C215 H215 0.95
C216 H216 0.95
C221 C222 1.391(8)
C221 C226 1.398(8)
C222 C223 1.390(9)
C222 H222 0.95
C223 C224 1.376(9)
C223 H223 0.95
C224 C225 1.390(9)
C224 H224 0.95
C225 C226 1.375(9)
C225 H225 0.95
C226 H226 0.95
C231 C236 1.397(8)
C231 C232 1.401(9)
C232 C233 1.376(8)
C232 H232 0.95
C233 C234 1.383(9)
C233 H233 0.95
C234 C235 1.381(9)
C234 H234 0.95
C235 C236 1.394(8)
C235 H235 0.95
C236 H236 0.95
P3 C311 1.828(6)
P3 C331 1.837(6)
P3 C321 1.847(6)
C311 C312 1.391(8)
C311 C316 1.392(9)
C312 C313 1.373(9)
C312 H312 0.95
C313 C314 1.386(10)
C313 H313 0.95
C314 C315 1.383(10)
C314 H314 0.95
C315 C316 1.386(9)
C315 H315 0.95
C316 H316 0.95
C321 C326 1.377(9)
C321 C322 1.400(8)
C322 C323 1.382(8)
C322 H322 0.95
C323 C324 1.374(9)
C323 H323 0.95
C324 C325 1.376(9)
C324 H324 0.95
C325 C326 1.407(8)
C325 H325 0.95
C326 H326 0.95
C331 C336 1.377(9)
C331 C332 1.408(9)
C332 C333 1.381(9)
C332 H332 0.95
C333 C334 1.370(10)
C333 H333 0.95
C334 C335 1.401(10)
C334 H334 0.95
C335 C336 1.380(9)
C335 H335 0.95
C336 H336 0.95
P4 C431 1.834(6)
P4 C421 1.845(6)
P4 C411 1.847(6)
C411 C416 1.377(8)
C411 C412 1.400(8)
C412 C413 1.383(9)
C412 H412 0.95
C413 C414 1.393(9)
C413 H413 0.95
C414 C415 1.368(9)
C414 H414 0.95
C415 C416 1.400(9)
C415 H415 0.95
C416 H416 0.95
C421 C426 1.387(8)
C421 C422 1.390(8)
C422 C423 1.378(8)
C422 H422 0.95
C423 C424 1.384(9)
C423 H423 0.95
C424 C425 1.365(9)
C424 H424 0.95
C425 C426 1.407(8)
C425 H425 0.95
C426 H426 0.95
C431 C432 1.399(8)
C431 C436 1.405(8)
C432 C433 1.382(9)
C432 H432 0.95
C433 C434 1.366(10)
C433 H433 0.95
C434 C435 1.405(9)
C434 H434 0.95
C435 C436 1.384(9)
C435 H435 0.95
C436 H436 0.95
C101 C102 1.406(9)
C101 C105 1.414(9)
C101 H101 0.95
C102 C103 1.412(9)
C102 H102 0.95
C103 C104 1.410(9)
C103 H103 0.95
C104 C105 1.409(9)
C104 H104 0.95
C105 H105 0.95
C201 C205 1.398(9)
C201 C202 1.409(10)
C201 H201 0.95
C202 C203 1.402(8)
C202 H202 0.95
C203 C204 1.413(9)
C203 H203 0.95
C204 C205 1.425(9)
C204 H204 0.95
C205 H205 0.95
P0 F15 1.598(4)
P0 F16 1.599(4)
P0 F14 1.603(4)
P0 F11 1.604(4)
P0 F13 1.605(4)
P0 F12 1.608(4)
